data_2107395
loop_
_publ_author_name
'Chapuis, G.'
'Gnehm, C.'
'Kraemer, V.'

_publ_section_title
;
 Crystal structure and crystal chemistry of bismuth indium sulphide, Bi2
 In4 S9
;
_journal_name_full 'Acta Crystallographica B (24,1968-38,1982)'
_journal_page_first 3128
_journal_page_last 3130
_journal_volume 28
_journal_year 1972
_chemical_formula_sum 'Bi2 In4 S9'
_space_group_IT_number 11
_symmetry_space_group_name_Hall '-P 2yb'
_symmetry_space_group_name_H-M 'P 1 21/m 1'
_cell_angle_alpha 90
_cell_angle_beta 94.044
_cell_angle_gamma 90
_cell_formula_units_Z 2
_cell_length_a 16.167
_cell_length_b 3.917
_cell_length_c 11.111
_cell_volume 701.865
_citation_journal_id_ASTM ACBCAR
_cod_data_source_file Chapuis_ACBCAR_1972_680.cif
_cod_data_source_block Bi2In4S9
_cod_original_cell_volume 701.8649
_cod_database_code 2107395

loop_
_symmetry_equiv_pos_as_xyz
x,y,z
-x,y+1/2,-z
-x,-y,-z
x,-y-1/2,z

loop_
_atom_site_label
_atom_site_type_symbol
_atom_site_fract_x
_atom_site_fract_y
_atom_site_fract_z
_atom_site_occupancy
_atom_site_U_iso_or_equiv
In2 In+3 0.405 0.25 0.5068 1 0.0
S1 S-2 0.259 0.25 0.3755 1 0.0
Bi1 Bi+3 0.1015 0.25 0.1082 1 0.0
S7 S-2 0.9424 0.25 0.0902 1 0.0
S9 S-2 0.9191 0.25 0.7301 1 0.0
S4 S-2 0.5452 0.25 0.6279 1 0.0
S6 S-2 0.918 0.25 0.4141 1 0.0
Bi2 Bi+3 0.4207 0.25 0.1339 1 0.0
S3 S-2 0.4329 0.25 0.9002 1 0.0
In1 In+3 0.6837 0.25 0.1418 1 0.0
S8 S-2 0.6892 0.25 0.9044 1 0.0
S5 S-2 0.6581 0.25 0.3679 1 0.0
In4 In+3 0.0798 0.25 0.7326 1 0.0
In3 In+3 0.7886 0.25 0.5142 1 0.0
S2 S-2 0.2167 0.25 0.8495 1 0.0
